data_1543095
loop_
_publ_author_name
'Qin, Lei'
'Hartley, Anna'
'Turner, Peter'
'Elmes, Robert B. P.'
'Jolliffe, Katrina A.'

_publ_section_title
;
 Macrocyclic squaramides: anion receptors with high sulfate binding
 affinity and selectivity in aqueous media
;
_journal_issue 7
_journal_name_full 'Chem. Sci.'
_journal_page_first 4563
_journal_paper_doi 10.1039/C6SC01011C
_journal_volume 7
_journal_year 2016
_chemical_formula_sum 'C28 H32 N4 O6 S2'
_chemical_formula_weight 584.69
_space_group_crystal_system triclinic
_space_group_IT_number 2
_space_group_name_Hall '-P 1'
_space_group_name_H-M_alt 'P -1'
_symmetry_cell_setting triclinic
_symmetry_Int_Tables_number 2
_symmetry_space_group_name_Hall '-P 1'
_symmetry_space_group_name_H-M 'P -1'
_atom_sites_solution_hydrogens mixed
_audit_creation_method SHELXL-2014/7
_audit_update_record
;
2016-03-03 deposited with the CCDC.
2016-04-01 downloaded from the CCDC.
;
_cell_angle_alpha 101.755(4)
_cell_angle_beta 103.383(5)
_cell_angle_gamma 98.623(4)
_cell_formula_units_Z 1
_cell_length_a 8.4474(5)
_cell_length_b 8.6414(4)
_cell_length_c 10.5047(6)
_cell_measurement_reflns_used 4050
_cell_measurement_temperature 150(1)
_cell_measurement_theta_max 75.7860
_cell_measurement_theta_min 4.4460
_cell_volume 714.54(7)
_computing_cell_refinement
;
  CrysAlisPro, Agilent Technologies,
;
_computing_data_collection
;
  CrysAlisPro, Agilent Technologies,
;
_computing_data_reduction
;
  CrysAlisPro, Agilent Technologies,
;
_computing_molecular_graphics
;
  ORTEP3 for Windows (Farrugia, L., 1997)
  ORTEPIII  (Burnett, N.M., Johnson,C.K., 1996). 
  WinGX (Farrugia, 1999)
  shelXle (H\"i?1/2bschle,C.B., et al., 2011) 
;
_computing_structure_refinement 'SHELXL-2014 (Sheldrick, 2014)'
_computing_structure_solution 'SIR97 (Altomare, et. al. 1997)'
_diffrn_ambient_temperature 150(1)
_diffrn_crystal_treatment
;
attached with Exxon Paratone N to a nylon loop and quenched 
in a cold nitrogen gas stream from an Oxford Cryosystems Cryostream. 
;
_diffrn_detector 'CCD plate'
_diffrn_detector_area_resol_mean 10.5861
_diffrn_detector_type Atlas
_diffrn_measured_fraction_theta_full 0.996
_diffrn_measured_fraction_theta_max 0.979
_diffrn_measurement_device 'four-circle diffractometer'
_diffrn_measurement_device_type 'SuperNova, Dual, Cu at zero, Atlas'
_diffrn_measurement_method \w
_diffrn_radiation_monochromator mirror
_diffrn_radiation_type 'Cu K\a'
_diffrn_radiation_wavelength 1.5418
_diffrn_reflns_av_R_equivalents 0.0170
_diffrn_reflns_av_unetI/netI 0.0212
_diffrn_reflns_Laue_measured_fraction_full 0.996
_diffrn_reflns_Laue_measured_fraction_max 0.979
_diffrn_reflns_limit_h_max 10
_diffrn_reflns_limit_h_min -10
_diffrn_reflns_limit_k_max 10
_diffrn_reflns_limit_k_min -8
_diffrn_reflns_limit_l_max 10
_diffrn_reflns_limit_l_min -13
_diffrn_reflns_number 6264
_diffrn_reflns_point_group_measured_fraction_full 0.996
_diffrn_reflns_point_group_measured_fraction_max 0.979
_diffrn_reflns_theta_full 67.679
_diffrn_reflns_theta_max 76.143
_diffrn_reflns_theta_min 4.466
_diffrn_source 'SuperNova (Cu) X-ray Source'
_exptl_absorpt_coefficient_mu 2.098
_exptl_absorpt_correction_T_max 1.00
_exptl_absorpt_correction_T_min 0.917
_exptl_absorpt_correction_type multi-scan
_exptl_absorpt_process_details
;
  CrysAlisPro, Agilent Technologies,
  Version 1.171.36.28
  Empirical absorption correction using spherical 
  harmonics, implemented in SCALE3 ABSPACK scaling algorithm.
;
_exptl_crystal_colour 'pale yellow'
_exptl_crystal_density_diffrn 1.359
_exptl_crystal_description prismatic
_exptl_crystal_F_000 308
_exptl_crystal_size_max 0.168
_exptl_crystal_size_mid 0.139
_exptl_crystal_size_min 0.063
_refine_diff_density_max 0.375
_refine_diff_density_min -0.292
_refine_diff_density_rms 0.045
_refine_ls_extinction_method none
_refine_ls_goodness_of_fit_ref 1.323
_refine_ls_hydrogen_treatment mixed
_refine_ls_matrix_type full
_refine_ls_number_parameters 191
_refine_ls_number_reflns 2933
_refine_ls_number_restraints 0
_refine_ls_restrained_S_all 1.323
_refine_ls_R_factor_all 0.0350
_refine_ls_R_factor_gt 0.0328
_refine_ls_shift/su_max 0.000
_refine_ls_shift/su_mean 0.000
_refine_ls_structure_factor_coef Fsqd
_refine_ls_weighting_details 'w=1/[\s^2^(Fo^2^)+(0.04P)^2^+0.1P] where P=(Fo^2^+2Fc^2^)/3'
_refine_ls_weighting_scheme calc
_refine_ls_wR_factor_gt 0.0880
_refine_ls_wR_factor_ref 0.0902
_reflns_Friedel_coverage 0.000
_reflns_number_gt 2716
_reflns_number_total 2933
_reflns_threshold_expression 'I > 2\s(I)'
_cod_data_source_file c6sc01011c2.cif
_cod_data_source_block 1_kaj14pt1
_cod_depositor_comments 'Adding full bibliography for 1543095--1543098.cif.'
_cod_database_code 1543095
_shelx_shelxl_version_number 2014/7
_shelx_space_group_comment
;
The symmetry employed for this shelxl refinement is uniquely defined
by the following loop, which should always be used as a source of
symmetry information in preference to the above space-group names.
They are only intended as comments.
;

loop_
_space_group_symop_operation_xyz
'x, y, z'
'-x, -y, -z'

loop_
_atom_site_label
_atom_site_type_symbol
_atom_site_fract_x
_atom_site_fract_y
_atom_site_fract_z
_atom_site_U_iso_or_equiv
_atom_site_adp_type
_atom_site_occupancy
_atom_site_site_symmetry_order
_atom_site_calc_flag
_atom_site_refinement_flags_posn
_atom_site_refinement_flags_adp
O1 O 0.29452(12) -0.06415(12) 0.12002(10) 0.0289(2) Uani 1 1 d . .
O2 O 0.33645(13) 0.32176(12) 0.24828(10) 0.0303(2) Uani 1 1 d . .
N1 N 0.29731(14) -0.13141(13) 0.41787(11) 0.0228(2) Uani 1 1 d . .
H1N H 0.300(2) -0.113(2) 0.501(2) 0.030(4) Uiso 1 1 d . .
N2 N 0.30268(14) 0.24257(13) 0.53642(11) 0.0226(2) Uani 1 1 d . .
H2N H 0.304(2) 0.190(2) 0.5991(19) 0.027(4) Uiso 1 1 d . .
C1 C 0.30419(14) -0.00487(14) 0.36485(12) 0.0190(2) Uani 1 1 d . .
C2 C 0.30629(15) 0.02109(15) 0.23144(13) 0.0214(3) Uani 1 1 d . .
C3 C 0.32123(15) 0.19906(15) 0.28939(13) 0.0215(3) Uani 1 1 d . .
C4 C 0.31074(14) 0.16085(14) 0.41786(13) 0.0192(2) Uani 1 1 d . .
C5 C 0.29037(17) 0.41286(15) 0.56327(14) 0.0259(3) Uani 1 1 d . .
H5A H 0.2458 0.4407 0.4769 0.031 Uiso 1 1 calc R U
H5B H 0.4025 0.4817 0.6070 0.031 Uiso 1 1 calc R U
C6 C 0.17789(16) 0.44560(15) 0.65395(13) 0.0225(3) Uani 1 1 d . .
C7 C 0.23561(17) 0.56652(16) 0.77301(15) 0.0289(3) Uani 1 1 d . .
H7 H 0.3458 0.6284 0.7972 0.035 Uiso 1 1 calc R U
C8 C 0.13260(19) 0.59743(18) 0.85701(15) 0.0342(3) Uani 1 1 d . .
H8 H 0.1727 0.6801 0.9386 0.041 Uiso 1 1 calc R U
C9 C -0.02851(18) 0.50791(17) 0.82194(14) 0.0284(3) Uani 1 1 d . .
H9 H -0.0984 0.5297 0.8795 0.034 Uiso 1 1 calc R U
C10 C -0.08860(16) 0.38602(14) 0.70262(13) 0.0220(3) Uani 1 1 d . .
C11 C 0.01555(16) 0.35568(15) 0.61950(13) 0.0226(3) Uani 1 1 d . .
H11 H -0.0243 0.2726 0.5382 0.027 Uiso 1 1 calc R U
C12 C -0.26793(16) 0.29578(15) 0.66510(14) 0.0253(3) Uani 1 1 d . .
H12A H -0.3010 0.2916 0.7490 0.030 Uiso 1 1 calc R U
H12B H -0.3398 0.3569 0.6156 0.030 Uiso 1 1 calc R U
S1 S 0.31176(4) 0.01174(4) 0.83345(3) 0.02669(11) Uani 1 1 d . .
O3 O 0.31246(15) 0.01246(13) 0.68923(10) 0.0356(3) Uani 1 1 d . .
C13 C 0.3889(2) 0.21646(19) 0.92736(15) 0.0362(3) Uani 1 1 d . .
H13A H 0.3747 0.2279 1.0186 0.054 Uiso 1 1 calc R U
H13B H 0.3273 0.2865 0.8821 0.054 Uiso 1 1 calc R U
H13C H 0.5073 0.2476 0.9331 0.054 Uiso 1 1 calc R U
C14 C 0.0998(2) 0.0011(3) 0.8349(2) 0.0516(5) Uani 1 1 d . .
H14A H 0.0914 0.0132 0.9278 0.077 Uiso 1 1 calc R U
H14B H 0.0331 -0.1037 0.7788 0.077 Uiso 1 1 calc R U
H14C H 0.0585 0.0878 0.7989 0.077 Uiso 1 1 calc R U

loop_
_atom_site_aniso_label
_atom_site_aniso_U_11
_atom_site_aniso_U_22
_atom_site_aniso_U_33
_atom_site_aniso_U_23
_atom_site_aniso_U_13
_atom_site_aniso_U_12
O1 0.0343(5) 0.0306(5) 0.0188(5) -0.0007(4) 0.0089(4) 0.0040(4)
O2 0.0382(5) 0.0268(5) 0.0295(5) 0.0103(4) 0.0141(4) 0.0055(4)
N1 0.0256(5) 0.0215(5) 0.0202(5) 0.0027(4) 0.0077(4) 0.0021(4)
N2 0.0276(5) 0.0211(5) 0.0196(5) 0.0026(4) 0.0092(4) 0.0050(4)
C1 0.0147(5) 0.0217(6) 0.0182(6) 0.0012(4) 0.0046(4) 0.0010(4)
C2 0.0189(5) 0.0244(6) 0.0193(6) 0.0026(5) 0.0058(4) 0.0022(4)
C3 0.0197(5) 0.0237(6) 0.0200(6) 0.0035(5) 0.0063(5) 0.0023(4)
C4 0.0153(5) 0.0210(6) 0.0192(6) 0.0024(5) 0.0045(4) 0.0016(4)
C5 0.0283(6) 0.0191(6) 0.0294(7) 0.0005(5) 0.0131(5) 0.0013(5)
C6 0.0257(6) 0.0187(5) 0.0230(6) 0.0030(5) 0.0082(5) 0.0045(5)
C7 0.0253(6) 0.0256(6) 0.0285(7) -0.0036(5) 0.0058(5) 0.0000(5)
C8 0.0345(7) 0.0324(7) 0.0262(7) -0.0091(6) 0.0071(6) 0.0023(6)
C9 0.0318(7) 0.0283(6) 0.0250(6) 0.0003(5) 0.0120(6) 0.0073(5)
C10 0.0247(6) 0.0186(5) 0.0237(6) 0.0048(5) 0.0083(5) 0.0052(5)
C11 0.0261(6) 0.0183(5) 0.0206(6) -0.0001(5) 0.0064(5) 0.0028(5)
C12 0.0260(6) 0.0197(6) 0.0308(7) 0.0030(5) 0.0121(5) 0.0041(5)
S1 0.02513(17) 0.03671(19) 0.01996(18) 0.00989(13) 0.00728(12) 0.00590(13)
O3 0.0515(6) 0.0365(5) 0.0206(5) 0.0075(4) 0.0127(5) 0.0094(5)
C13 0.0443(8) 0.0399(8) 0.0238(7) 0.0025(6) 0.0115(6) 0.0107(6)
C14 0.0249(7) 0.0893(15) 0.0476(10) 0.0306(10) 0.0107(7) 0.0124(8)

loop_
_atom_type_symbol
_atom_type_description
_atom_type_scat_dispersion_real
_atom_type_scat_dispersion_imag
_atom_type_scat_source
C C 0.0181 0.0091 'International Tables Vol C Tables 4.2.6.8 and 6.1.1.4'
H H 0.0000 0.0000 'International Tables Vol C Tables 4.2.6.8 and 6.1.1.4'
N N 0.0311 0.0180 'International Tables Vol C Tables 4.2.6.8 and 6.1.1.4'
O O 0.0492 0.0322 'International Tables Vol C Tables 4.2.6.8 and 6.1.1.4'
S S 0.3331 0.5567 'International Tables Vol C Tables 4.2.6.8 and 6.1.1.4'

loop_
_geom_angle_atom_site_label_1
_geom_angle_atom_site_label_2
_geom_angle_atom_site_label_3
_geom_angle
_geom_angle_site_symmetry_1
_geom_angle_site_symmetry_3
C1 N1 C12 121.74(11) . 2_556
C1 N1 H1N 116.7(12) . .
C12 N1 H1N 121.3(12) 2_556 .
C4 N2 C5 122.60(12) . .
C4 N2 H2N 116.9(12) . .
C5 N2 H2N 120.5(12) . .
N1 C1 C4 132.92(12) . .
N1 C1 C2 135.29(11) . .
C4 C1 C2 91.79(10) . .
O1 C2 C1 136.17(12) . .
O1 C2 C3 135.45(13) . .
C1 C2 C3 88.33(10) . .
O2 C3 C4 135.87(12) . .
O2 C3 C2 136.18(12) . .
C4 C3 C2 87.95(10) . .
N2 C4 C1 132.29(12) . .
N2 C4 C3 135.82(12) . .
C1 C4 C3 91.83(10) . .
N2 C5 C6 110.67(11) . .
N2 C5 H5A 109.5 . .
C6 C5 H5A 109.5 . .
N2 C5 H5B 109.5 . .
C6 C5 H5B 109.5 . .
H5A C5 H5B 108.1 . .
C7 C6 C11 119.30(12) . .
C7 C6 C5 119.90(12) . .
C11 C6 C5 120.81(11) . .
C6 C7 C8 120.21(13) . .
C6 C7 H7 119.9 . .
C8 C7 H7 119.9 . .
C9 C8 C7 120.15(13) . .
C9 C8 H8 119.9 . .
C7 C8 H8 119.9 . .
C8 C9 C10 120.41(13) . .
C8 C9 H9 119.8 . .
C10 C9 H9 119.8 . .
C11 C10 C9 119.01(12) . .
C11 C10 C12 122.24(11) . .
C9 C10 C12 118.70(12) . .
C10 C11 C6 120.93(12) . .
C10 C11 H11 119.5 . .
C6 C11 H11 119.5 . .
N1 C12 C10 113.84(10) 2_556 .
N1 C12 H12A 108.8 2_556 .
C10 C12 H12A 108.8 . .
N1 C12 H12B 108.8 2_556 .
C10 C12 H12B 108.8 . .
H12A C12 H12B 107.7 . .
O3 S1 C13 105.23(7) . .
O3 S1 C14 104.76(8) . .
C13 S1 C14 97.45(10) . .
S1 C13 H13A 109.5 . .
S1 C13 H13B 109.5 . .
H13A C13 H13B 109.5 . .
S1 C13 H13C 109.5 . .
H13A C13 H13C 109.5 . .
H13B C13 H13C 109.5 . .
S1 C14 H14A 109.5 . .
S1 C14 H14B 109.5 . .
H14A C14 H14B 109.5 . .
S1 C14 H14C 109.5 . .
H14A C14 H14C 109.5 . .
H14B C14 H14C 109.5 . .

loop_
_geom_bond_atom_site_label_1
_geom_bond_atom_site_label_2
_geom_bond_distance
_geom_bond_site_symmetry_2
O1 C2 1.2228(16) .
O2 C3 1.2242(17) .
N1 C1 1.3242(17) .
N1 C12 1.4590(16) 2_556
N1 H1N 0.85(2) .
N2 C4 1.3228(17) .
N2 C5 1.4650(16) .
N2 H2N 0.872(19) .
C1 C4 1.4146(16) .
C1 C2 1.4674(17) .
C2 C3 1.5088(17) .
C3 C4 1.4718(17) .
C5 C6 1.5099(17) .
C5 H5A 0.9900 .
C5 H5B 0.9900 .
C6 C7 1.3879(18) .
C6 C11 1.3970(18) .
C7 C8 1.391(2) .
C7 H7 0.9500 .
C8 C9 1.386(2) .
C8 H8 0.9500 .
C9 C10 1.3947(18) .
C9 H9 0.9500 .
C10 C11 1.3917(18) .
C10 C12 1.5174(17) .
C11 H11 0.9500 .
C12 N1 1.4589(16) 2_556
C12 H12A 0.9900 .
C12 H12B 0.9900 .
S1 O3 1.5177(10) .
S1 C13 1.7813(16) .
S1 C14 1.7826(17) .
C13 H13A 0.9800 .
C13 H13B 0.9800 .
C13 H13C 0.9800 .
C14 H14A 0.9800 .
C14 H14B 0.9800 .
C14 H14C 0.9800 .

loop_
_geom_hbond_atom_site_label_D
_geom_hbond_atom_site_label_H
_geom_hbond_atom_site_label_A
_geom_hbond_distance_DH
_geom_hbond_distance_HA
_geom_hbond_distance_DA
_geom_hbond_angle_DHA
_geom_hbond_site_symmetry_A
N1 H1N O3 0.85(2) 2.02(2) 2.8332(15) 158.9(17) .
N2 H2N O3 0.872(19) 1.962(19) 2.7975(16) 160.0(17) .
C5 H5B O2 0.99 2.52 3.4942(17) 169.4 2_666
C12 H12A O1 0.99 2.62 3.3306(17) 128.9 2_556
C13 H13A O2 0.98 2.50 3.4572(18) 167.0 1_556
C13 H13C O1 0.98 2.55 3.2457(19) 128.1 2_656
C14 H14A O1 0.98 2.60 3.268(2) 125.5 1_556

loop_
_geom_torsion_atom_site_label_1
_geom_torsion_atom_site_label_2
_geom_torsion_atom_site_label_3
_geom_torsion_atom_site_label_4
_geom_torsion
_geom_torsion_site_symmetry_1
_geom_torsion_site_symmetry_4
C12 N1 C1 C4 171.21(12) 2_556 .
C12 N1 C1 C2 -8.0(2) 2_556 .
N1 C1 C2 O1 4.4(3) . .
C4 C1 C2 O1 -175.05(15) . .
N1 C1 C2 C3 -178.15(14) . .
C4 C1 C2 C3 2.43(9) . .
O1 C2 C3 O2 -5.2(3) . .
C1 C2 C3 O2 177.26(16) . .
O1 C2 C3 C4 175.18(15) . .
C1 C2 C3 C4 -2.34(9) . .
C5 N2 C4 C1 -171.74(12) . .
C5 N2 C4 C3 4.6(2) . .
N1 C1 C4 N2 -4.5(2) . .
C2 C1 C4 N2 174.97(13) . .
N1 C1 C4 C3 178.07(13) . .
C2 C1 C4 C3 -2.49(9) . .
O2 C3 C4 N2 5.5(3) . .
C2 C3 C4 N2 -174.89(14) . .
O2 C3 C4 C1 -177.18(15) . .
C2 C3 C4 C1 2.43(9) . .
C4 N2 C5 C6 142.83(12) . .
N2 C5 C6 C7 125.34(13) . .
N2 C5 C6 C11 -54.77(17) . .
C11 C6 C7 C8 0.1(2) . .
C5 C6 C7 C8 179.95(14) . .
C6 C7 C8 C9 -0.2(2) . .
C7 C8 C9 C10 0.2(2) . .
C8 C9 C10 C11 0.0(2) . .
C8 C9 C10 C12 -177.42(13) . .
C9 C10 C11 C6 -0.2(2) . .
C12 C10 C11 C6 177.17(12) . .
C7 C6 C11 C10 0.1(2) . .
C5 C6 C11 C10 -179.74(12) . .
C11 C10 C12 N1 30.13(18) . 2_556
C9 C10 C12 N1 -152.50(13) . 2_556
